data_1544852
loop_
_publ_author_name
'Khobaer, T.M.'
'Kuribayashi, T.'
'Komatsu, K.'
'Kudoh, Y.'

_publ_section_title
;
 The partially dehydrated structure of natural heulandite: An in situ high
 temperature single crystal X-ray diffraction study Sample: room
 temperature
;
_journal_name_full 'Journal of Mineralogical and Petrological Sciences'
_journal_page_first 61
_journal_page_last 76
_journal_volume 103
_journal_year 2008
_chemical_formula_sum 'Al9.21 Ca3.64 H50.4 K0.4 Na1.14 O97.2 Si26.88 Sr0.21'
_chemical_name_common (Na1.14K0.40Ca3.64Sr0.21)(Al9.21Si26.88)O72*25.2H2O
_chemical_name_mineral 'natural heulandite at RT'
_space_group_IT_number 12
_space_group_name_H-M_alt 'C 1 2/m 1'
_symmetry_space_group_name_Hall '-C 2y'
_symmetry_space_group_name_H-M 'C 1 2/m 1'
_cell_angle_alpha 90
_cell_angle_beta 116.43(1)
_cell_angle_gamma 90
_cell_formula_units_Z 4
_cell_length_a 17.716(4)
_cell_length_b 17.780(3)
_cell_length_c 7.438(2)
_cell_volume 2098.0(8)
_cod_data_source_file heulandite_RT.cif
_cod_data_source_block heulandite_RT
_cod_original_formula_sum 'Na1.14 K0.40 Ca3.64 Sr0.21 Al9.21 Si26.88 O97.2 H50.4'
_cod_database_code 1544852

loop_
_space_group_symop_operation_xyz
'x, y, z'
'-x, -y, -z'
'-x, y, -z'
'x, -y, z'
'x+1/2, y+1/2, z'
'-x+1/2, -y+1/2, -z'
'-x+1/2, y+1/2, -z'
'x+1/2, -y+1/2, z'

loop_
_atom_site_label
_atom_site_occupancy
_atom_site_fract_x
_atom_site_fract_y
_atom_site_fract_z
_atom_site_adp_type
_atom_site_U_iso_or_equiv
_atom_site_type_symbol
T1 0.7450 0.17970(10) 0.16910(10) 0.0968(2) Uiso 0.012000 Si
T2 0.7450 0.21110(10) 0.40990(10) 0.4987(2) Uiso 0.012100 Si
T3 0.7450 0.20830(10) 0.19080(10) 0.7171(2) Uiso 0.011300 Si
T4 0.7450 0.06430(10) 0.29850(10) 0.4106(2) Uiso 0.011800 Si
T5 0.7450 0.000000 0.21190(10) 0.000000 Uiso 0.013000 Si
O1 1.0 0.1961(4) 0.500000 0.4498(9) Uiso 0.027500 O
O2 1.0 0.2305(2) 0.1197(4) 0.6115(7) Uiso 0.028600 O
O3 1.0 0.1841(4) 0.1535(4) 0.8839(7) Uiso 0.028500 O
O4 1.0 0.2397(2) 0.1060(4) 0.2561(7) Uiso 0.025500 O
O5 1.0 0.000000 0.3268(4) 0.500000 Uiso 0.029500 O
O6 1.0 0.0826(2) 0.1569(4) 0.0639(7) Uiso 0.023800 O
O7 1.0 0.1269(4) 0.2349(4) 0.5514(7) Uiso 0.035700 O
O8 1.0 0.0087(2) 0.2659(4) 0.1858(7) Uiso 0.030600 O
O9 1.0 0.2105(2) 0.2538(4) 0.1782(7) Uiso 0.025500 O
O10 1.0 0.1151(2) 0.3729(4) 0.3954(7) Uiso 0.026000 O
CaNa 0.4200 0.1540(2) 0.000000 0.6680(7) Uiso 0.054100 Ca
CaNa 0.2800 0.1540(2) 0.000000 0.6680(7) Uiso 0.054100 Na
CaNa 0.0520 0.1540(2) 0.000000 0.6680(7) Uiso 0.054100 Sr
Ca2 0.4800 0.0406(2) 0.500000 0.2010(7) Uiso 0.028900 Ca
K 0.1400 0.715(4) 0.000000 -0.059(7) Uiso 0.100000 K
W1 0.8400 0.2287(11) 0.500000 0.012(7) Uiso 0.040000 O
W2 0.8200 0.0817(8) 0.000000 0.873(3) Uiso 0.107000 O
W3 1.0 -0.0774(4) 0.5827(4) 0.0314(9) Uiso 0.058700 O
W4 1.0 0.000000 0.500000 0.500000 Uiso 0.080000 O
W5 0.1700 0.083(3) 0.042(3) 0.371(9) Uiso 0.090000 O
W6 0.8000 0.0995(9) 0.000000 0.286(3) Uiso 0.092000 O
W7 0.5000 0.0303(7) 0.0905(11) 0.505(3) Uiso 0.084000 O
